data_7241400
loop_
_publ_author_name
'Nitti, Andrea'
'Botta, Chiara'
'Forni, Alessandra'
'Cariati, Elena'
'Lucenti, Elena'
'Pasini, Dario'

_publ_section_title
;
 Crystallization-Induced Room-Temperature Phosphorescence in Fumaramides
;
_journal_name_full CrystEngComm
_journal_paper_doi 10.1039/D0CE01253J
_journal_year 2020
_chemical_formula_moiety 'C18 H16 Br2 N2 O2'
_chemical_formula_sum 'C18 H16 Br2 N2 O2'
_chemical_formula_weight 452.15
_chemical_name_systematic '2,3-Dibromo-N,N-dimethyl-N,N-diphenylfumaramide '
_space_group_crystal_system monoclinic
_space_group_IT_number 14
_space_group_name_Hall '-P 2ybc'
_space_group_name_H-M_alt 'P 1 21/c 1'
_atom_sites_solution_hydrogens geom
_atom_sites_solution_primary direct
_atom_sites_solution_secondary difmap
_audit_creation_method SHELXL-2014/7
_audit_update_record
;
2020-10-08 deposited with the CCDC.	2020-10-12 downloaded from the CCDC.
;
_cell_angle_alpha 90
_cell_angle_beta 102.8517(13)
_cell_angle_gamma 90
_cell_formula_units_Z 2
_cell_length_a 6.4413(5)
_cell_length_b 11.5184(10)
_cell_length_c 12.4869(11)
_cell_measurement_reflns_used 6933
_cell_measurement_temperature 293(2)
_cell_measurement_theta_max 29.193
_cell_measurement_theta_min 2.434
_cell_volume 903.24(13)
_computing_cell_refinement 'SAINT (Bruker, 1997)'
_computing_data_collection 'SMART (Bruker, 1997)'
_computing_data_reduction SAINT
_computing_molecular_graphics 'ORTEP III ( Burnett&Johnson, 1996)'
_computing_publication_material SHELXL-2014/7
_computing_structure_refinement 'SHELXL-2014/7 (Sheldrick, 2014)'
_computing_structure_solution 'SHELXT 2014/4 (Sheldrick, 2014)'
_diffrn_ambient_temperature 293(2)
_diffrn_measured_fraction_theta_full 1.000
_diffrn_measured_fraction_theta_max 0.956
_diffrn_measurement_device_type 'Bruker SMART APEX'
_diffrn_measurement_method 'phi and omega scans'
_diffrn_radiation_monochromator graphite
_diffrn_radiation_source 'fine-focus sealed tube'
_diffrn_radiation_type MoK\a
_diffrn_radiation_wavelength 0.71073
_diffrn_reflns_av_R_equivalents 0.0200
_diffrn_reflns_av_unetI/netI 0.0144
_diffrn_reflns_Laue_measured_fraction_full 1.000
_diffrn_reflns_Laue_measured_fraction_max 0.956
_diffrn_reflns_limit_h_max 9
_diffrn_reflns_limit_h_min -9
_diffrn_reflns_limit_k_max 17
_diffrn_reflns_limit_k_min -17
_diffrn_reflns_limit_l_max 17
_diffrn_reflns_limit_l_min -18
_diffrn_reflns_number 18004
_diffrn_reflns_point_group_measured_fraction_full 1.000
_diffrn_reflns_point_group_measured_fraction_max 0.956
_diffrn_reflns_theta_full 25.242
_diffrn_reflns_theta_max 31.891
_diffrn_reflns_theta_min 2.434
_exptl_absorpt_coefficient_mu 4.500
_exptl_absorpt_correction_T_max 0.746
_exptl_absorpt_correction_T_min 0.425
_exptl_absorpt_correction_type multi-scan
_exptl_absorpt_process_details
;
SADABS, Bruker, 1997
;
_exptl_crystal_colour colorless
_exptl_crystal_density_diffrn 1.662
_exptl_crystal_density_method none
_exptl_crystal_description prism
_exptl_crystal_F_000 448
_exptl_crystal_preparation Luminescent,Luminescent
_exptl_crystal_recrystallization_method 'Re-crystallisation from solvent: acetonitrile'
_exptl_crystal_size_max 0.450
_exptl_crystal_size_mid 0.170
_exptl_crystal_size_min 0.170
_refine_diff_density_max 0.567
_refine_diff_density_min -0.481
_refine_diff_density_rms 0.062
_refine_ls_extinction_method none
_refine_ls_goodness_of_fit_ref 1.048
_refine_ls_hydrogen_treatment constr
_refine_ls_matrix_type full
_refine_ls_number_parameters 110
_refine_ls_number_reflns 2979
_refine_ls_number_restraints 0
_refine_ls_restrained_S_all 1.048
_refine_ls_R_factor_all 0.0402
_refine_ls_R_factor_gt 0.0289
_refine_ls_shift/su_max 0.001
_refine_ls_shift/su_mean 0.000
_refine_ls_structure_factor_coef Fsqd
_refine_ls_weighting_details 'w=1/[\s^2^(Fo^2^)+(0.0293P)^2^+0.5247P] where P=(Fo^2^+2Fc^2^)/3'
_refine_ls_weighting_scheme calc
_refine_ls_wR_factor_gt 0.0669
_refine_ls_wR_factor_ref 0.0713
_reflns_Friedel_coverage 0.000
_reflns_number_gt 2439
_reflns_number_total 2979
_reflns_threshold_expression 'I > 2\s(I)'
_cod_data_source_file d0ce01253j2.cif
_cod_data_source_block 1
_cod_original_sg_symbol_H-M 'P 21/c'
_cod_database_code 7241400
_shelx_shelxl_version_number 2014/7
_shelx_space_group_comment
;
The symmetry employed for this shelxl refinement is uniquely defined
by the following loop, which should always be used as a source of
symmetry information in preference to the above space-group names.
They are only intended as comments.
;
_shelx_estimated_absorpt_t_min 0.237
_shelx_estimated_absorpt_t_max 0.515

loop_
_space_group_symop_operation_xyz
'x, y, z'
'-x, y+1/2, -z+1/2'
'-x, -y, -z'
'x, -y-1/2, z-1/2'

loop_
_atom_site_label
_atom_site_type_symbol
_atom_site_fract_x
_atom_site_fract_y
_atom_site_fract_z
_atom_site_U_iso_or_equiv
_atom_site_adp_type
_atom_site_occupancy
_atom_site_site_symmetry_order
_atom_site_calc_flag
_atom_site_refinement_flags_posn
_atom_site_refinement_flags_adp
_atom_site_refinement_flags_occupancy
_atom_site_disorder_assembly
_atom_site_disorder_group
Br1 Br 0.74852(3) 0.51258(2) 0.39434(2) 0.04186(7) Uani 1 1 d . . . . .
O1 O 0.1759(3) 0.50253(12) 0.31722(13) 0.0482(4) Uani 1 1 d . . . . .
N1 N 0.2965(2) 0.68529(13) 0.35916(12) 0.0367(3) Uani 1 1 d . . . . .
C1 C 0.4995(3) 0.52165(15) 0.45074(14) 0.0325(3) Uani 1 1 d . . . . .
C2 C 0.3073(3) 0.56919(16) 0.37045(14) 0.0337(3) Uani 1 1 d . . . . .
C3 C 0.1199(3) 0.7360(2) 0.27835(19) 0.0530(5) Uani 1 1 d . . . . .
H3A H 0.093524 0.690169 0.212505 0.080 Uiso 1 1 calc R U . . .
H3B H 0.156005 0.813808 0.261710 0.080 Uiso 1 1 calc R U . . .
H3C H -0.005556 0.737326 0.307845 0.080 Uiso 1 1 calc R U . . .
C4 C 0.4453(3) 0.76259(15) 0.42636(16) 0.0384(4) Uani 1 1 d . . . . .
C5 C 0.5909(4) 0.8223(2) 0.3803(2) 0.0616(6) Uani 1 1 d . . . . .
H5 H 0.593549 0.811891 0.306728 0.074 Uiso 1 1 calc R U . . .
C6 C 0.7328(4) 0.8981(3) 0.4457(3) 0.0832(10) Uani 1 1 d . . . . .
H6 H 0.830664 0.938991 0.415678 0.100 Uiso 1 1 calc R U . . .
C7 C 0.7295(5) 0.9130(2) 0.5543(3) 0.0819(10) Uani 1 1 d . . . . .
H7 H 0.827155 0.962359 0.598139 0.098 Uiso 1 1 calc R U . . .
C8 C 0.5848(6) 0.8560(2) 0.5974(2) 0.0835(10) Uani 1 1 d . . . . .
H8 H 0.581773 0.867161 0.670834 0.100 Uiso 1 1 calc R U . . .
C9 C 0.4397(5) 0.7805(2) 0.53327(19) 0.0614(6) Uani 1 1 d . . . . .
H9 H 0.338978 0.742442 0.563518 0.074 Uiso 1 1 calc R U . . .

loop_
_atom_site_aniso_label
_atom_site_aniso_U_11
_atom_site_aniso_U_22
_atom_site_aniso_U_33
_atom_site_aniso_U_23
_atom_site_aniso_U_13
_atom_site_aniso_U_12
Br1 0.03494(10) 0.05238(13) 0.03982(11) 0.00747(8) 0.01164(7) 0.00402(8)
O1 0.0441(8) 0.0462(8) 0.0475(8) -0.0036(6) -0.0045(6) -0.0078(6)
N1 0.0341(7) 0.0363(8) 0.0354(7) 0.0038(6) -0.0012(6) 0.0021(6)
C1 0.0299(7) 0.0327(8) 0.0340(8) -0.0005(6) 0.0057(6) 0.0004(6)
C2 0.0320(8) 0.0382(9) 0.0297(8) 0.0015(6) 0.0044(6) 0.0003(7)
C3 0.0423(10) 0.0531(12) 0.0558(13) 0.0143(10) -0.0059(9) 0.0052(9)
C4 0.0389(9) 0.0294(8) 0.0432(10) -0.0002(7) 0.0010(7) 0.0039(7)
C5 0.0546(13) 0.0571(14) 0.0780(17) -0.0167(12) 0.0254(12) -0.0102(11)
C6 0.0535(15) 0.0652(17) 0.132(3) -0.0251(19) 0.0238(17) -0.0189(13)
C7 0.0768(19) 0.0445(13) 0.101(2) -0.0107(15) -0.0298(17) -0.0042(13)
C8 0.140(3) 0.0520(14) 0.0427(13) -0.0024(11) -0.0133(15) -0.0134(17)
C9 0.0941(19) 0.0464(12) 0.0417(11) 0.0021(9) 0.0110(12) -0.0158(12)

loop_
_atom_type_symbol
_atom_type_description
_atom_type_scat_dispersion_real
_atom_type_scat_dispersion_imag
_atom_type_scat_source
C C 0.0033 0.0016 'International Tables Vol C Tables 4.2.6.8 and 6.1.1.4'
H H 0.0000 0.0000 'International Tables Vol C Tables 4.2.6.8 and 6.1.1.4'
N N 0.0061 0.0033 'International Tables Vol C Tables 4.2.6.8 and 6.1.1.4'
O O 0.0106 0.0060 'International Tables Vol C Tables 4.2.6.8 and 6.1.1.4'
Br Br -0.2901 2.4595 'International Tables Vol C Tables 4.2.6.8 and 6.1.1.4'

loop_
_geom_angle_atom_site_label_1
_geom_angle_atom_site_label_2
_geom_angle_atom_site_label_3
_geom_angle
_geom_angle_site_symmetry_1
_geom_angle_site_symmetry_3
_geom_angle_publ_flag
C2 N1 C4 122.94(14) . . ?
C2 N1 C3 118.89(16) . . ?
C4 N1 C3 118.11(16) . . ?
C1 C1 C2 125.8(2) 3_666 . ?
C1 C1 Br1 119.67(18) 3_666 . ?
C2 C1 Br1 114.21(12) . . ?
O1 C2 N1 123.62(17) . . ?
O1 C2 C1 119.90(16) . . ?
N1 C2 C1 116.43(15) . . ?
N1 C3 H3A 109.5 . . ?
N1 C3 H3B 109.5 . . ?
H3A C3 H3B 109.5 . . ?
N1 C3 H3C 109.5 . . ?
H3A C3 H3C 109.5 . . ?
H3B C3 H3C 109.5 . . ?
C9 C4 C5 120.0(2) . . ?
C9 C4 N1 120.6(2) . . ?
C5 C4 N1 119.38(19) . . ?
C4 C5 C6 119.0(3) . . ?
C4 C5 H5 120.5 . . ?
C6 C5 H5 120.5 . . ?
C7 C6 C5 120.5(3) . . ?
C7 C6 H6 119.8 . . ?
C5 C6 H6 119.8 . . ?
C8 C7 C6 119.9(3) . . ?
C8 C7 H7 120.0 . . ?
C6 C7 H7 120.0 . . ?
C7 C8 C9 120.7(3) . . ?
C7 C8 H8 119.7 . . ?
C9 C8 H8 119.7 . . ?
C4 C9 C8 119.9(3) . . ?
C4 C9 H9 120.0 . . ?
C8 C9 H9 120.0 . . ?

loop_
_geom_bond_atom_site_label_1
_geom_bond_atom_site_label_2
_geom_bond_distance
_geom_bond_site_symmetry_2
_geom_bond_publ_flag
Br1 C1 1.8925(18) . ?
O1 C2 1.224(2) . ?
N1 C2 1.345(2) . ?
N1 C4 1.434(2) . ?
N1 C3 1.464(2) . ?
C1 C1 1.326(4) 3_666 ?
C1 C2 1.512(2) . ?
C3 H3A 0.9600 . ?
C3 H3B 0.9600 . ?
C3 H3C 0.9600 . ?
C4 C9 1.359(3) . ?
C4 C5 1.387(3) . ?
C5 C6 1.390(4) . ?
C5 H5 0.9300 . ?
C6 C7 1.372(5) . ?
C6 H6 0.9300 . ?
C7 C8 1.346(5) . ?
C7 H7 0.9300 . ?
C8 C9 1.392(4) . ?
C8 H8 0.9300 . ?
C9 H9 0.9300 . ?

loop_
_geom_torsion_atom_site_label_1
_geom_torsion_atom_site_label_2
_geom_torsion_atom_site_label_3
_geom_torsion_atom_site_label_4
_geom_torsion
_geom_torsion_site_symmetry_1
_geom_torsion_site_symmetry_2
_geom_torsion_site_symmetry_3
_geom_torsion_site_symmetry_4
_geom_torsion_publ_flag
C4 N1 C2 O1 176.47(19) . . . . ?
C3 N1 C2 O1 -0.6(3) . . . . ?
C4 N1 C2 C1 -6.1(3) . . . . ?
C3 N1 C2 C1 176.79(17) . . . . ?
C1 C1 C2 O1 -76.5(3) 3_666 . . . ?
Br1 C1 C2 O1 97.26(19) . . . . ?
C1 C1 C2 N1 106.0(3) 3_666 . . . ?
Br1 C1 C2 N1 -80.24(18) . . . . ?
C2 N1 C4 C9 -72.6(3) . . . . ?
C3 N1 C4 C9 104.5(2) . . . . ?
C2 N1 C4 C5 109.7(2) . . . . ?
C3 N1 C4 C5 -73.2(3) . . . . ?
C9 C4 C5 C6 1.5(4) . . . . ?
N1 C4 C5 C6 179.3(2) . . . . ?
C4 C5 C6 C7 0.4(4) . . . . ?
C5 C6 C7 C8 -1.6(5) . . . . ?
C6 C7 C8 C9 0.9(5) . . . . ?
C5 C4 C9 C8 -2.1(4) . . . . ?
N1 C4 C9 C8 -179.9(2) . . . . ?
C7 C8 C9 C4 0.9(4) . . . . ?
